data_4020186
loop_
_publ_author_name
'S. V. Lindeman'
'I. S. Neretin'
'M. G. Davlieva'
'J. K. Kochi'

_journal_name_full 'Journal of Organic Chemistry'
_journal_page_first 3263
_journal_page_last 3266
_journal_paper_doi 10.1021/jo047847o
_journal_volume 70
_journal_year 2005
_chemical_formula_moiety 'C8 H9 O2, C8 H8 O2, As1 F6'
_chemical_formula_sum 'C16 H17 As F6 O4'
_chemical_formula_weight 462.22
_space_group_IT_number 14
_symmetry_cell_setting monoclinic
_symmetry_space_group_name_Hall '-P 2yn'
_symmetry_space_group_name_H-M 'P 1 21/n 1'
_cell_angle_alpha 90.00
_cell_angle_beta 102.1620(10)
_cell_angle_gamma 90.00
_cell_formula_units_Z 4
_cell_length_a 7.6413(5)
_cell_length_b 19.5900(12)
_cell_length_c 12.4123(8)
_cell_measurement_temperature 123(2)
_cell_volume 1816.3(2)
_diffrn_ambient_temperature 123(2)
_exptl_crystal_density_diffrn 1.690
_cod_original_sg_symbol_H-M 'P 21/n'
_cod_database_code 4020186

loop_
_symmetry_equiv_pos_as_xyz
'x, y, z'
'-x+1/2, y+1/2, -z+1/2'
'-x, -y, -z'
'x-1/2, -y-1/2, z-1/2'

loop_
_atom_site_label
_atom_site_type_symbol
_atom_site_fract_x
_atom_site_fract_y
_atom_site_fract_z
_atom_site_U_iso_or_equiv
_atom_site_adp_type
_atom_site_occupancy
_atom_site_symmetry_multiplicity
_atom_site_calc_flag
_atom_site_refinement_flags
_atom_site_disorder_assembly
_atom_site_disorder_group
As1 As 0.59850(3) 0.577219(10) 0.825217(19) 0.03295(8) Uani 1 1 d . . .
F1 F 0.4170(2) 0.62495(8) 0.76609(14) 0.0597(4) Uani 1 1 d . . .
F2 F 0.4606(2) 0.50902(7) 0.83799(13) 0.0518(4) Uani 1 1 d . . .
F3 F 0.7426(2) 0.64202(7) 0.81439(14) 0.0534(4) Uani 1 1 d . . .
F4 F 0.6198(2) 0.54706(8) 0.69934(12) 0.0540(4) Uani 1 1 d . . .
F5 F 0.5815(2) 0.60544(8) 0.95276(12) 0.0517(4) Uani 1 1 d . . .
F6 F 0.7776(2) 0.52597(8) 0.88664(13) 0.0543(4) Uani 1 1 d . . .
O1 O 0.6802(2) 0.91602(7) 0.43938(14) 0.0413(4) Uani 1 1 d . . .
O2 O 0.8187(3) 0.88244(8) 0.60633(14) 0.0501(5) Uani 1 1 d . . .
H22 H 0.8491 0.9237 0.6113 0.075 Uiso 1 1 calc R . .
C1 C 0.6302(3) 0.65829(11) 0.4334(2) 0.0386(5) Uani 1 1 d . . .
C2 C 0.5887(3) 0.70783(13) 0.3507(2) 0.0447(6) Uani 1 1 d . . .
H2 H 0.5377 0.6942 0.2774 0.054 Uiso 1 1 calc R . .
C3 C 0.6205(3) 0.77614(12) 0.3739(2) 0.0411(5) Uani 1 1 d . . .
H3 H 0.5900 0.8091 0.3169 0.049 Uiso 1 1 calc R . .
C4 C 0.6972(3) 0.79677(10) 0.48081(19) 0.0334(5) Uani 1 1 d . . .
C5 C 0.7396(3) 0.74770(12) 0.5633(2) 0.0395(5) Uani 1 1 d . . .
H5 H 0.7913 0.7612 0.6366 0.047 Uiso 1 1 calc R . .
C6 C 0.7070(3) 0.67947(12) 0.5392(2) 0.0434(6) Uani 1 1 d . . .
H6 H 0.7378 0.6465 0.5962 0.052 Uiso 1 1 calc R . .
C7 C 0.5920(4) 0.58441(12) 0.4070(3) 0.0525(7) Uani 1 1 d . . .
H7A H 0.7014 0.5618 0.3962 0.079 Uiso 1 1 calc R . .
H7B H 0.4991 0.5806 0.3395 0.079 Uiso 1 1 calc R . .
H7C H 0.5503 0.5625 0.4681 0.079 Uiso 1 1 calc R . .
C8 C 0.7297(3) 0.86961(11) 0.50577(19) 0.0358(5) Uani 1 1 d . . .
O3 O -0.1116(2) 0.54681(9) 0.12289(14) 0.0417(4) Uani 1 1 d . . .
H23 H -0.1490 0.5129 0.0832 0.063 Uiso 1 1 calc R . .
O4 O -0.0554(2) 0.46469(8) 0.25179(14) 0.0414(4) Uani 1 1 d . . .
H24 H -0.0974 0.4405 0.1965 0.062 Uiso 1 1 calc R . .
C11 C 0.0193(3) 0.57830(10) 0.30401(19) 0.0319(4) Uani 1 1 d . . .
C12 C 0.0078(3) 0.64724(11) 0.2754(2) 0.0390(5) Uani 1 1 d . . .
H12 H -0.0458 0.6606 0.2023 0.047 Uiso 1 1 calc R . .
C13 C 0.0747(3) 0.69590(12) 0.3535(2) 0.0426(6) Uani 1 1 d . . .
H13 H 0.0661 0.7428 0.3338 0.051 Uiso 1 1 calc R . .
C14 C 0.1546(3) 0.67728(12) 0.4610(2) 0.0375(5) Uani 1 1 d . . .
C15 C 0.1641(3) 0.60765(13) 0.4880(2) 0.0424(6) Uani 1 1 d . . .
H15 H 0.2170 0.5940 0.5611 0.051 Uiso 1 1 calc R . .
C16 C 0.0981(3) 0.55890(12) 0.4105(2) 0.0384(5) Uani 1 1 d . . .
H16 H 0.1064 0.5119 0.4300 0.046 Uiso 1 1 calc R . .
C17 C 0.2275(4) 0.73073(14) 0.5450(2) 0.0508(7) Uani 1 1 d . . .
H17A H 0.3212 0.7568 0.5202 0.076 Uiso 1 1 calc R . .
H17B H 0.2781 0.7087 0.6156 0.076 Uiso 1 1 calc R . .
H17C H 0.1308 0.7616 0.5542 0.076 Uiso 1 1 calc R . .
C18 C -0.0526(3) 0.52709(11) 0.22241(19) 0.0328(5) Uani 1 1 d . . .

loop_
_atom_site_aniso_label
_atom_site_aniso_U_11
_atom_site_aniso_U_22
_atom_site_aniso_U_33
_atom_site_aniso_U_23
_atom_site_aniso_U_13
_atom_site_aniso_U_12
As1 0.03601(13) 0.02507(11) 0.03620(13) 0.00047(9) 0.00404(9) 0.00031(9)
F1 0.0511(9) 0.0530(9) 0.0667(11) 0.0118(8) -0.0064(8) 0.0139(7)
F2 0.0557(9) 0.0373(7) 0.0659(10) -0.0008(7) 0.0211(8) -0.0130(7)
F3 0.0567(9) 0.0373(7) 0.0670(10) -0.0044(7) 0.0150(8) -0.0165(7)
F4 0.0756(11) 0.0461(8) 0.0437(9) -0.0105(7) 0.0204(8) -0.0142(8)
F5 0.0497(9) 0.0616(9) 0.0436(8) -0.0137(7) 0.0095(7) 0.0007(7)
F6 0.0464(9) 0.0526(9) 0.0637(10) 0.0143(7) 0.0109(7) 0.0187(7)
O1 0.0509(10) 0.0287(8) 0.0432(9) 0.0049(7) 0.0073(8) 0.0050(7)
O2 0.0782(13) 0.0303(8) 0.0373(9) -0.0019(7) 0.0020(9) -0.0077(8)
C1 0.0316(11) 0.0340(11) 0.0500(14) -0.0035(10) 0.0080(10) -0.0038(9)
C2 0.0436(14) 0.0411(12) 0.0430(14) -0.0066(10) -0.0055(11) 0.0010(10)
C3 0.0438(13) 0.0370(12) 0.0383(13) 0.0030(10) -0.0007(10) 0.0039(10)
C4 0.0333(11) 0.0287(10) 0.0374(12) -0.0004(9) 0.0060(9) -0.0010(8)
C5 0.0460(14) 0.0352(11) 0.0350(12) 0.0025(9) 0.0034(10) -0.0044(10)
C6 0.0500(14) 0.0337(11) 0.0462(14) 0.0066(10) 0.0094(11) -0.0034(10)
C7 0.0527(16) 0.0357(13) 0.0688(19) -0.0118(12) 0.0120(14) -0.0080(11)
C8 0.0400(12) 0.0306(10) 0.0367(12) 0.0004(9) 0.0080(9) -0.0004(9)
O3 0.0430(10) 0.0389(8) 0.0380(9) -0.0035(7) -0.0031(7) -0.0026(7)
O4 0.0472(10) 0.0306(8) 0.0452(10) -0.0035(7) 0.0067(8) -0.0073(7)
C11 0.0293(10) 0.0305(10) 0.0359(11) 0.0013(9) 0.0066(8) 0.0000(8)
C12 0.0430(13) 0.0319(11) 0.0392(13) 0.0026(9) 0.0021(10) -0.0007(9)
C13 0.0485(14) 0.0280(10) 0.0489(14) -0.0001(10) 0.0045(11) -0.0011(10)
C14 0.0337(11) 0.0351(11) 0.0432(13) -0.0035(10) 0.0067(10) -0.0005(9)
C15 0.0465(14) 0.0421(13) 0.0347(12) 0.0004(10) -0.0001(10) 0.0018(11)
C16 0.0424(13) 0.0322(10) 0.0387(12) 0.0040(9) 0.0043(10) 0.0012(9)
C17 0.0492(15) 0.0445(14) 0.0540(16) -0.0143(12) 0.0005(12) -0.0018(12)
C18 0.0277(10) 0.0328(10) 0.0376(12) -0.0006(9) 0.0061(9) 0.0002(8)

loop_
_geom_bond_atom_site_label_1
_geom_bond_atom_site_label_2
_geom_bond_distance
_geom_bond_site_symmetry_2
_geom_bond_publ_flag
As1 F3 1.7042(14) . ?
As1 F1 1.7054(14) . ?
As1 F5 1.7074(15) . ?
As1 F4 1.7100(15) . ?
As1 F2 1.7294(14) . ?
As1 F6 1.7386(14) . ?
O1 C8 1.232(3) . ?
O2 C8 1.314(3) . ?
O2 H22 0.8400 . ?
C1 C6 1.384(3) . ?
C1 C2 1.399(3) . ?
C1 C7 1.499(3) . ?
C2 C3 1.379(3) . ?
C2 H2 0.9500 . ?
C3 C4 1.393(3) . ?
C3 H3 0.9500 . ?
C4 C5 1.392(3) . ?
C4 C8 1.470(3) . ?
C5 C6 1.381(3) . ?
C5 H5 0.9500 . ?
C6 H6 0.9500 . ?
C7 H7A 0.9800 . ?
C7 H7B 0.9800 . ?
C7 H7C 0.9800 . ?
O3 C18 1.282(3) . ?
O3 H23 0.8400 . ?
O4 C18 1.277(3) . ?
O4 H24 0.8400 . ?
C11 C16 1.386(3) . ?
C11 C12 1.395(3) . ?
C11 C18 1.449(3) . ?
C12 C13 1.379(3) . ?
C12 H12 0.9500 . ?
C13 C14 1.393(3) . ?
C13 H13 0.9500 . ?
C14 C15 1.403(3) . ?
C14 C17 1.500(3) . ?
C15 C16 1.373(3) . ?
C15 H15 0.9500 . ?
C16 H16 0.9500 . ?
C17 H17A 0.9800 . ?
C17 H17B 0.9800 . ?
C17 H17C 0.9800 . ?
